data_7224776
loop_
_publ_author_name
'Huo, Peng'
'Xue, Li-Jun'
'Li, Yan-Hong'
'Chen, Ting'
'Yu, Lei'
'Zhu, Qin-Yu'
'Dai, Jie'

_publ_section_title
;
 Effects of alkyl chain length on film morphologies and photocurrent
 responses of tetrathiafulvalene-bipyridinium charge-transfer salts: a
 study in terms of structures
;
_journal_issue 16
_journal_name_full CrystEngComm
_journal_page_first 2894
_journal_paper_doi 10.1039/C5CE02479J
_journal_volume 18
_journal_year 2016
_chemical_formula_sum 'C46 H56 N2 O8 S12'
_chemical_formula_weight 1149.64
_space_group_crystal_system triclinic
_space_group_IT_number 2
_space_group_name_Hall '-P 1'
_space_group_name_H-M_alt 'P -1'
_symmetry_space_group_name_Hall '-P 1'
_symmetry_space_group_name_H-M 'P -1'
_atom_sites_solution_hydrogens mixed
_audit_creation_method SHELXL-2014/7
_audit_update_record
;
2015-11-18 deposited with the CCDC.
2016-03-14 downloaded from the CCDC.
;
_cell_angle_alpha 78.118(4)
_cell_angle_beta 83.149(4)
_cell_angle_gamma 86.593(4)
_cell_formula_units_Z 2
_cell_length_a 9.7149(6)
_cell_length_b 13.5293(6)
_cell_length_c 21.8111(9)
_cell_measurement_reflns_used 5399
_cell_measurement_temperature 293(2)
_cell_measurement_theta_max 26.2
_cell_measurement_theta_min 3.4
_cell_volume 2783.5(2)
_computing_cell_refinement 'CrystalClear (Rigaku Corp., 2000)'
_computing_data_collection 'CrystalClear (Rigaku Corp., 2000)'
_computing_data_reduction 'CrystalClear (Rigaku Corp., 2000)'
_computing_molecular_graphics 'SHELXL-2014/7 (Sheldrick, 2014)'
_computing_publication_material 'SHELXL-2014/7 (Sheldrick, 2014)'
_computing_structure_refinement 'SHELXL-2014/7 (Sheldrick, 2014)'
_computing_structure_solution 'SHELXL-2014/7 (Sheldrick, 2014)'
_diffrn_ambient_temperature 293(2)
_diffrn_measured_fraction_theta_full 0.998
_diffrn_measured_fraction_theta_max 0.998
_diffrn_measurement_device_type 'Rigaku Saturn'
_diffrn_radiation_type MoK\a
_diffrn_radiation_wavelength 0.71073
_diffrn_reflns_av_R_equivalents 0.0398
_diffrn_reflns_av_unetI/netI 0.0512
_diffrn_reflns_Laue_measured_fraction_full 0.998
_diffrn_reflns_Laue_measured_fraction_max 0.998
_diffrn_reflns_limit_h_max 11
_diffrn_reflns_limit_h_min -11
_diffrn_reflns_limit_k_max 15
_diffrn_reflns_limit_k_min -16
_diffrn_reflns_limit_l_max 25
_diffrn_reflns_limit_l_min -25
_diffrn_reflns_number 25623
_diffrn_reflns_point_group_measured_fraction_full 0.998
_diffrn_reflns_point_group_measured_fraction_max 0.998
_diffrn_reflns_theta_full 24.998
_diffrn_reflns_theta_max 24.998
_diffrn_reflns_theta_min 2.853
_exptl_absorpt_coefficient_mu 0.521
_exptl_absorpt_correction_T_max 1.0000
_exptl_absorpt_correction_T_min 0.7753
_exptl_absorpt_correction_type multi-scan
_exptl_absorpt_process_details 'Jacobson, R. (1998) Private communication'
_exptl_crystal_colour 'clear light black'
_exptl_crystal_density_diffrn 1.372
_exptl_crystal_description block
_exptl_crystal_F_000 1204
_exptl_crystal_size_max 0.300
_exptl_crystal_size_mid 0.200
_exptl_crystal_size_min 0.200
_refine_diff_density_max 0.620
_refine_diff_density_min -0.690
_refine_diff_density_rms 0.065
_refine_ls_extinction_method none
_refine_ls_goodness_of_fit_ref 1.014
_refine_ls_hydrogen_treatment mixed
_refine_ls_matrix_type full
_refine_ls_number_parameters 597
_refine_ls_number_reflns 9785
_refine_ls_number_restraints 32
_refine_ls_restrained_S_all 1.069
_refine_ls_R_factor_all 0.1531
_refine_ls_R_factor_gt 0.0976
_refine_ls_shift/su_max 0.000
_refine_ls_shift/su_mean 0.000
_refine_ls_structure_factor_coef Fsqd
_refine_ls_weighting_details 'w=1/[\s^2^(Fo^2^)+(0.0020P)^2^+10.0000P] where P=(Fo^2^+2Fc^2^)/3'
_refine_ls_weighting_scheme calc
_refine_ls_wR_factor_gt 0.1636
_refine_ls_wR_factor_ref 0.1885
_reflns_Friedel_coverage 0.000
_reflns_number_gt 5440
_reflns_number_total 9785
_reflns_threshold_expression 'I > 2\s(I)'
_cod_data_source_file c5ce02479j2.cif
_cod_data_source_block 2
_cod_depositor_comments 'Adding full bibliography for 7224775--7224777.cif.'
_cod_database_code 7224776
_shelx_shelxl_version_number 2014/7
_shelx_space_group_comment
;
The symmetry employed for this shelxl refinement is uniquely defined
by the following loop, which should always be used as a source of
symmetry information in preference to the above space-group names.
They are only intended as comments.
;
_shelx_estimated_absorpt_t_min 0.859
_shelx_estimated_absorpt_t_max 0.903

loop_
_space_group_symop_operation_xyz
'x, y, z'
'-x, -y, -z'

loop_
_atom_site_label
_atom_site_type_symbol
_atom_site_fract_x
_atom_site_fract_y
_atom_site_fract_z
_atom_site_U_iso_or_equiv
_atom_site_adp_type
_atom_site_occupancy
_atom_site_site_symmetry_order
_atom_site_calc_flag
_atom_site_refinement_flags_posn
_atom_site_refinement_flags_adp
S1 S 0.3170(2) 0.18412(12) 0.14114(9) 0.0827(5) Uani 1 1 d . .
S2 S 0.4429(2) 0.33456(13) 0.19551(9) 0.0881(6) Uani 1 1 d . .
S3 S 0.4567(2) 0.00294(14) 0.24360(11) 0.1037(7) Uani 1 1 d . .
S4 S 0.5827(3) 0.15907(17) 0.29236(11) 0.1133(8) Uani 1 1 d . .
S5 S 0.5036(4) -0.1616(2) 0.35498(16) 0.1701(13) Uani 1 1 d . .
S6 S 0.6542(5) 0.0140(3) 0.40961(16) 0.223(2) Uani 1 1 d . .
S7 S 0.1120(2) 1.03076(13) 0.80593(10) 0.1002(7) Uani 1 1 d . .
S8 S 0.1871(2) 0.82192(12) 0.86605(9) 0.0855(6) Uani 1 1 d . .
S9 S -0.0463(3) 0.9459(2) 0.70688(13) 0.1482(11) Uani 1 1 d . .
S10 S 0.0353(3) 0.73834(18) 0.76309(11) 0.1160(8) Uani 1 1 d . .
S11 S -0.1153(10) 0.9135(7) 0.5826(3) 0.384(4) Uani 1 1 d D U
S12 S -0.0172(7) 0.6532(5) 0.6496(3) 0.286(3) Uani 1 1 d D .
O1 O 0.1339(5) 0.2508(4) 0.0506(2) 0.0986(16) Uani 1 1 d . .
O2 O 0.0894(5) 0.4097(4) 0.0604(2) 0.0992(16) Uani 1 1 d . .
O3 O 0.1935(6) 0.5329(3) 0.1051(3) 0.0976(16) Uani 1 1 d . .
O4 O 0.3617(6) 0.5359(3) 0.1641(3) 0.1057(17) Uani 1 1 d . .
O5 O 0.2230(8) 1.1886(4) 0.8414(3) 0.154(3) Uani 1 1 d . .
O6 O 0.3651(8) 1.1128(4) 0.9109(3) 0.129(2) Uani 1 1 d . .
O7 O 0.4326(5) 0.9442(4) 0.9560(3) 0.1142(19) Uani 1 1 d . .
O8 O 0.3619(5) 0.7899(3) 0.9603(2) 0.0977(16) Uani 1 1 d . .
N1 N 0.2540(6) 0.4314(4) 0.9126(3) 0.0851(17) Uani 1 1 d . .
N2 N 0.7735(6) 0.1549(4) 0.9038(3) 0.0785(15) Uani 1 1 d . .
C1 C 0.2566(6) 0.3095(4) 0.1211(3) 0.0668(16) Uani 1 1 d . .
C2 C 0.3125(7) 0.3776(4) 0.1465(3) 0.0684(16) Uani 1 1 d . .
C3 C 0.4188(7) 0.2059(5) 0.1976(3) 0.0753(18) Uani 1 1 d . .
C4 C 0.4761(7) 0.1327(5) 0.2387(3) 0.085(2) Uani 1 1 d . .
C5 C 0.5201(10) -0.0328(7) 0.3173(4) 0.117(3) Uani 1 1 d . .
C6 C 0.5785(10) 0.0359(7) 0.3396(4) 0.119(3) Uani 1 1 d . .
C7 C 0.6694(13) -0.2109(8) 0.3317(6) 0.180(5) Uani 1 1 d . .
C8 C 0.6601(17) 0.1283(13) 0.4304(8) 0.240(7) Uiso 1 1 d . .
C9 C 0.1523(7) 0.3224(5) 0.0741(3) 0.0769(18) Uani 1 1 d . .
C10 C 0.2872(8) 0.4909(5) 0.1388(4) 0.0808(19) Uani 1 1 d . .
C11 C 0.2321(7) 1.0142(4) 0.8606(3) 0.0762(18) Uani 1 1 d . .
C12 C 0.2679(7) 0.9193(4) 0.8880(3) 0.0701(17) Uani 1 1 d . .
C13 C 0.1026(7) 0.9014(5) 0.8066(3) 0.0797(19) Uani 1 1 d . .
C14 C 0.0394(8) 0.8672(6) 0.7650(4) 0.092(2) Uani 1 1 d . .
C15 C -0.073(3) 0.8529(19) 0.6660(8) 0.286(8) Uani 1 1 d . U
C16 C -0.0397(18) 0.7640(13) 0.6937(7) 0.212(7) Uani 1 1 d . .
C17 C -0.2352(10) 0.8631(13) 0.6232(5) 0.198(5) Uani 1 1 d D U
C18 C -0.1349(11) 0.6121(9) 0.6986(4) 0.151(5) Uani 1 1 d D .
C19 C 0.2806(11) 1.1134(5) 0.8724(5) 0.107(3) Uani 1 1 d . .
C20 C 0.3615(7) 0.8813(5) 0.9384(4) 0.0812(19) Uani 1 1 d . .
C21 C 0.2524(8) 0.5261(5) 0.9238(4) 0.094(2) Uani 1 1 d . .
H21 H 0.1841 0.5727 0.9087 0.113 Uiso 1 1 calc R U
C22 C 0.3487(7) 0.5546(5) 0.9566(3) 0.085(2) Uani 1 1 d . .
H22 H 0.3477 0.6210 0.9622 0.102 Uiso 1 1 calc R U
C23 C 0.4476(6) 0.4857(4) 0.9817(3) 0.0648(16) Uani 1 1 d . .
C24 C 0.4452(7) 0.3875(4) 0.9705(3) 0.0732(18) Uani 1 1 d . .
H24 H 0.5098 0.3385 0.9867 0.088 Uiso 1 1 calc R U
C25 C 0.3492(7) 0.3637(4) 0.9363(3) 0.080(2) Uani 1 1 d . .
H25 H 0.3497 0.2983 0.9292 0.096 Uiso 1 1 calc R U
C26 C 0.1503(8) 0.4036(6) 0.8742(5) 0.105(3) Uani 1 1 d . .
C27 C 0.1772(12) 0.4582(7) 0.8081(6) 0.130(4) Uani 1 1 d . .
C28 C 0.3186(12) 0.4371(7) 0.7764(5) 0.123(3) Uani 1 1 d . .
C29 C 0.3360(15) 0.5006(10) 0.7098(7) 0.171(5) Uani 1 1 d . .
C30 C 0.4691(17) 0.4932(11) 0.6785(6) 0.185(6) Uani 1 1 d D .
C31 C 0.481(4) 0.560(3) 0.6124(11) 0.325(12) Uani 1 1 d D U
C32 C 0.565(4) 0.582(3) 0.5818(13) 0.338(12) Uani 1 1 d . U
C33 C 0.603(2) 0.6504(16) 0.5146(8) 0.322(11) Uani 1 1 d . .
C34 C 0.8657(7) 0.1954(4) 0.9313(3) 0.0765(18) Uani 1 1 d . .
H34 H 0.8688 0.2654 0.9247 0.092 Uiso 1 1 calc R U
C35 C 0.9555(7) 0.1377(4) 0.9686(3) 0.0732(18) Uani 1 1 d . .
H35 H 1.0186 0.1684 0.9869 0.088 Uiso 1 1 calc R U
C36 C 0.9526(6) 0.0328(4) 0.9792(3) 0.0646(16) Uani 1 1 d . .
C37 C 0.8571(7) -0.0074(4) 0.9498(3) 0.081(2) Uani 1 1 d . .
H37 H 0.8533 -0.0772 0.9549 0.097 Uiso 1 1 calc R U
C38 C 0.7688(7) 0.0534(5) 0.9137(4) 0.089(2) Uani 1 1 d . .
H38 H 0.7037 0.0244 0.8955 0.106 Uiso 1 1 calc R U
C40 C 0.6742(8) 0.2201(5) 0.8629(5) 0.104(3) Uani 1 1 d . .
C41 C 0.7280(14) 0.2243(7) 0.7924(6) 0.141(4) Uani 1 1 d . .
C42 C 0.8593(14) 0.2772(8) 0.7733(5) 0.145(4) Uani 1 1 d D .
C43 C 0.923(3) 0.287(2) 0.7046(7) 0.296(8) Uani 1 1 d D U
C44 C 0.901(3) 0.284(2) 0.6657(8) 0.307(8) Uani 1 1 d . U
C45 C 0.974(4) 0.334(3) 0.5882(18) 0.404(18) Uiso 1 1 d . .
C46 C 0.972(4) 0.254(3) 0.580(2) 0.49(2) Uiso 1 1 d . .
C47 C 0.864(4) 0.319(3) 0.5280(16) 0.473(18) Uiso 1 1 d . .
H3 H 0.132(8) 0.492(6) 0.085(4) 0.13(3) Uiso 1 1 d . .

loop_
_atom_site_aniso_label
_atom_site_aniso_U_11
_atom_site_aniso_U_22
_atom_site_aniso_U_33
_atom_site_aniso_U_23
_atom_site_aniso_U_13
_atom_site_aniso_U_12
S1 0.0939(13) 0.0486(9) 0.1089(14) -0.0187(9) -0.0227(11) 0.0037(8)
S2 0.1001(14) 0.0632(10) 0.1048(14) -0.0141(9) -0.0323(12) -0.0025(9)
S3 0.1149(17) 0.0641(11) 0.1211(17) 0.0011(11) -0.0106(13) 0.0129(11)
S4 0.1221(19) 0.1040(16) 0.1102(16) -0.0022(13) -0.0357(14) 0.0042(13)
S5 0.188(3) 0.110(2) 0.173(3) 0.0497(19) -0.005(2) 0.011(2)
S6 0.332(6) 0.198(4) 0.132(3) 0.003(2) -0.101(3) 0.064(4)
S7 0.1228(17) 0.0580(10) 0.1099(15) 0.0005(10) -0.0135(13) 0.0178(10)
S8 0.1053(15) 0.0456(9) 0.1049(14) -0.0030(8) -0.0277(11) -0.0081(9)
S9 0.162(3) 0.157(2) 0.123(2) -0.0154(18) -0.0554(19) 0.046(2)
S10 0.131(2) 0.1051(16) 0.1187(18) -0.0268(14) -0.0240(15) -0.0254(14)
S11 0.470(10) 0.512(11) 0.178(5) -0.044(6) -0.097(6) -0.041(9)
S12 0.367(8) 0.304(7) 0.233(5) -0.122(5) -0.114(5) 0.018(6)
O1 0.114(4) 0.071(3) 0.121(4) -0.022(3) -0.040(3) -0.023(3)
O2 0.100(4) 0.069(3) 0.131(4) -0.011(3) -0.047(3) 0.009(3)
O3 0.111(4) 0.056(3) 0.128(4) -0.015(3) -0.037(4) 0.015(3)
O4 0.132(5) 0.059(3) 0.135(4) -0.027(3) -0.037(4) -0.009(3)
O5 0.244(8) 0.043(3) 0.167(6) -0.012(3) -0.004(5) 0.001(4)
O6 0.156(6) 0.084(4) 0.161(6) -0.048(4) -0.005(5) -0.044(4)
O7 0.094(4) 0.104(4) 0.166(5) -0.065(4) -0.034(4) -0.006(3)
O8 0.112(4) 0.063(3) 0.118(4) -0.013(3) -0.033(3) 0.018(3)
N1 0.083(4) 0.049(3) 0.127(5) -0.026(3) -0.013(4) 0.004(3)
N2 0.081(4) 0.050(3) 0.106(4) -0.015(3) -0.012(3) -0.013(3)
C1 0.070(4) 0.047(3) 0.082(4) -0.009(3) -0.007(3) -0.003(3)
C2 0.075(4) 0.048(3) 0.080(4) -0.009(3) -0.005(3) 0.002(3)
C3 0.076(5) 0.055(4) 0.091(5) -0.010(3) -0.004(4) 0.001(3)
C4 0.086(5) 0.069(4) 0.093(5) -0.008(4) -0.004(4) 0.006(4)
C5 0.121(8) 0.102(7) 0.108(7) 0.014(5) -0.008(6) 0.021(6)
C6 0.126(8) 0.117(8) 0.099(6) 0.009(5) -0.020(6) 0.015(6)
C7 0.176(11) 0.120(8) 0.215(12) -0.004(8) 0.024(9) 0.036(8)
C9 0.071(5) 0.062(4) 0.094(5) -0.004(4) -0.015(4) -0.010(3)
C10 0.096(6) 0.055(4) 0.090(5) -0.012(4) -0.009(4) -0.003(4)
C11 0.079(5) 0.049(4) 0.095(5) -0.013(3) 0.011(4) -0.002(3)
C12 0.070(4) 0.048(3) 0.090(5) -0.015(3) 0.001(4) -0.003(3)
C13 0.084(5) 0.062(4) 0.087(5) -0.005(4) -0.002(4) -0.003(3)
C14 0.095(6) 0.088(5) 0.088(5) -0.005(4) -0.012(4) 0.005(4)
C15 0.363(17) 0.401(19) 0.126(10) -0.080(12) -0.128(11) 0.029(16)
C16 0.248(17) 0.275(19) 0.155(13) -0.098(13) -0.081(12) -0.026(15)
C17 0.083(7) 0.447(16) 0.087(7) -0.100(9) -0.029(5) 0.005(9)
C18 0.145(9) 0.230(12) 0.093(6) -0.076(7) 0.043(6) -0.095(9)
C19 0.138(8) 0.038(4) 0.134(8) -0.017(5) 0.035(6) -0.012(5)
C20 0.074(5) 0.069(5) 0.103(5) -0.026(4) -0.010(4) 0.009(4)
C21 0.088(5) 0.049(4) 0.151(7) -0.030(4) -0.030(5) 0.017(3)
C22 0.092(5) 0.046(4) 0.124(6) -0.030(4) -0.024(5) 0.007(3)
C23 0.069(4) 0.045(3) 0.077(4) -0.010(3) 0.003(3) 0.002(3)
C24 0.079(5) 0.045(3) 0.096(5) -0.014(3) -0.012(4) 0.007(3)
C25 0.084(5) 0.043(3) 0.113(6) -0.020(3) -0.003(4) 0.006(3)
C26 0.084(6) 0.083(5) 0.162(8) -0.044(6) -0.046(6) -0.002(4)
C27 0.136(9) 0.092(6) 0.175(10) -0.024(7) -0.079(8) -0.003(6)
C28 0.143(9) 0.118(7) 0.108(7) -0.007(6) -0.035(6) -0.012(6)
C29 0.184(13) 0.158(11) 0.169(12) 0.008(9) -0.064(10) -0.045(10)
C30 0.218(16) 0.220(15) 0.120(10) -0.027(9) -0.015(10) -0.057(13)
C31 0.39(4) 0.38(2) 0.18(2) 0.03(2) -0.01(2) -0.15(2)
C32 0.40(4) 0.40(2) 0.18(2) 0.04(2) -0.03(2) -0.15(2)
C33 0.41(3) 0.34(3) 0.172(15) 0.038(15) 0.008(17) -0.07(2)
C34 0.089(5) 0.042(3) 0.098(5) -0.011(3) -0.008(4) -0.011(3)
C35 0.086(5) 0.048(3) 0.087(5) -0.013(3) -0.012(4) -0.015(3)
C36 0.075(4) 0.050(3) 0.069(4) -0.012(3) 0.000(3) -0.013(3)
C37 0.094(5) 0.039(3) 0.111(5) -0.008(3) -0.026(4) -0.009(3)
C38 0.084(5) 0.055(4) 0.133(6) -0.018(4) -0.030(5) -0.013(4)
C40 0.083(5) 0.061(4) 0.161(8) 0.008(5) -0.046(6) 0.002(4)
C41 0.198(12) 0.078(6) 0.162(10) -0.009(6) -0.108(9) 0.004(7)
C42 0.197(12) 0.119(8) 0.116(8) -0.016(6) -0.028(8) 0.029(8)
C43 0.46(2) 0.330(17) 0.109(13) -0.055(16) -0.075(17) 0.037(15)
C44 0.45(2) 0.353(17) 0.126(14) -0.074(17) -0.040(18) 0.008(16)

loop_
_atom_type_symbol
_atom_type_description
_atom_type_scat_dispersion_real
_atom_type_scat_dispersion_imag
_atom_type_scat_source
C C 0.0033 0.0016 'International Tables Vol C Tables 4.2.6.8 and 6.1.1.4'
H H 0.0000 0.0000 'International Tables Vol C Tables 4.2.6.8 and 6.1.1.4'
N N 0.0061 0.0033 'International Tables Vol C Tables 4.2.6.8 and 6.1.1.4'
O O 0.0106 0.0060 'International Tables Vol C Tables 4.2.6.8 and 6.1.1.4'
S S 0.1246 0.1234 'International Tables Vol C Tables 4.2.6.8 and 6.1.1.4'

loop_
_geom_angle_atom_site_label_1
_geom_angle_atom_site_label_2
_geom_angle_atom_site_label_3
_geom_angle
_geom_angle_site_symmetry_3
C1 S1 C3 95.0(3) .
C2 S2 C3 94.3(3) .
C5 S3 C4 94.2(4) .
C4 S4 C6 94.8(4) .
C7 S5 C5 100.3(5) .
C8 S6 C6 106.7(7) .
C11 S7 C13 94.8(3) .
C12 S8 C13 95.2(3) .
C15 S9 C14 95.9(7) .
C16 S10 C14 92.1(6) .
C17 S11 C15 66.8(9) .
C18 S12 C16 81.9(7) .
C25 N1 C21 118.9(6) .
C25 N1 C26 121.0(6) .
C21 N1 C26 120.1(6) .
C34 N2 C38 118.7(6) .
C34 N2 C40 121.5(5) .
C38 N2 C40 119.8(6) .
C2 C1 C9 130.8(6) .
C2 C1 S1 117.2(5) .
C9 C1 S1 112.0(4) .
C1 C2 C10 131.2(6) .
C1 C2 S2 117.6(5) .
C10 C2 S2 111.1(5) .
C4 C3 S1 124.0(5) .
C4 C3 S2 121.8(6) .
S1 C3 S2 114.2(4) .
C3 C4 S4 121.9(5) .
C3 C4 S3 124.4(6) .
S4 C4 S3 113.7(4) .
C6 C5 S3 118.5(7) .
C6 C5 S5 125.2(8) .
S3 C5 S5 116.3(6) .
C5 C6 S6 125.4(8) .
C5 C6 S4 116.2(7) .
S6 C6 S4 118.4(7) .
O1 C9 O2 124.1(7) .
O1 C9 C1 118.2(6) .
O2 C9 C1 117.8(6) .
O4 C10 O3 124.5(7) .
O4 C10 C2 117.1(7) .
O3 C10 C2 118.3(6) .
C12 C11 C19 128.2(7) .
C12 C11 S7 118.1(5) .
C19 C11 S7 113.6(6) .
C11 C12 C20 130.5(6) .
C11 C12 S8 116.7(5) .
C20 C12 S8 112.7(5) .
C14 C13 S7 122.6(6) .
C14 C13 S8 123.2(5) .
S7 C13 S8 114.2(4) .
C13 C14 S9 123.1(6) .
C13 C14 S10 123.1(6) .
S9 C14 S10 113.8(5) .
C16 C15 S9 114.0(12) .
C16 C15 S11 134.9(18) .
S9 C15 S11 110.0(13) .
C16 C15 C17 115(2) .
S9 C15 C17 119.0(14) .
S11 C15 C17 45.7(5) .
C15 C16 S10 123.4(15) .
C15 C16 S12 121.4(14) .
S10 C16 S12 112.8(10) .
S11 C17 C15 67.5(8) .
O5 C19 O6 127.2(8) .
O5 C19 C11 112.3(10) .
O6 C19 C11 120.5(8) .
O8 C20 O7 124.8(7) .
O8 C20 C12 116.3(6) .
O7 C20 C12 118.9(6) .
N1 C21 C22 121.5(6) .
C21 C22 C23 120.4(6) .
C22 C23 C24 117.0(6) .
C22 C23 C23 121.6(6) 2_667
C24 C23 C23 121.4(7) 2_667
C25 C24 C23 120.2(6) .
N1 C25 C24 121.9(6) .
C27 C26 N1 109.8(7) .
C26 C27 C28 114.5(8) .
C27 C28 C29 109.6(10) .
C30 C29 C28 113.9(12) .
C29 C30 C31 111.4(18) .
C32 C31 C30 131(5) .
C31 C32 C33 140(5) .
N2 C34 C35 122.3(6) .
C34 C35 C36 119.9(6) .
C37 C36 C35 116.8(6) .
C37 C36 C36 121.8(6) 2_757
C35 C36 C36 121.4(7) 2_757
C38 C37 C36 121.0(6) .
N2 C38 C37 121.3(6) .
N2 C40 C41 109.2(7) .
C42 C41 C40 112.7(8) .
C41 C42 C43 118.0(14) .
C44 C43 C42 141(4) .
C43 C44 C45 134(4) .
C43 C44 C46 146(4) .
C45 C44 C46 33.7(15) .
C46 C45 C44 86(4) .
C45 C46 C47 78(3) .
C45 C46 C44 60(3) .
C47 C46 C44 107(3) .

loop_
_geom_bond_atom_site_label_1
_geom_bond_atom_site_label_2
_geom_bond_distance
_geom_bond_site_symmetry_2
S1 C1 1.747(6) .
S1 C3 1.749(7) .
S2 C2 1.751(6) .
S2 C3 1.760(6) .
S3 C5 1.754(9) .
S3 C4 1.757(7) .
S4 C4 1.753(8) .
S4 C6 1.770(9) .
S5 C7 1.765(11) .
S5 C5 1.775(9) .
S6 C8 1.704(17) .
S6 C6 1.736(9) .
S7 C11 1.739(7) .
S7 C13 1.755(7) .
S8 C12 1.747(6) .
S8 C13 1.756(7) .
S9 C15 1.73(2) .
S9 C14 1.739(7) .
S10 C16 1.719(14) .
S10 C14 1.754(8) .
S11 C17 1.484(11) .
S11 C15 1.916(15) .
S12 C18 1.515(9) .
S12 C16 1.929(16) .
O1 C9 1.216(7) .
O2 C9 1.293(7) .
O3 C10 1.272(8) .
O4 C10 1.219(8) .
O5 C19 1.243(10) .
O6 C19 1.240(11) .
O7 C20 1.271(8) .
O8 C20 1.230(7) .
N1 C25 1.334(8) .
N1 C21 1.352(7) .
N1 C26 1.494(9) .
N2 C34 1.335(8) .
N2 C38 1.348(7) .
N2 C40 1.511(8) .
C1 C2 1.338(8) .
C1 C9 1.503(9) .
C2 C10 1.516(8) .
C3 C4 1.334(8) .
C5 C6 1.319(12) .
C11 C12 1.345(8) .
C11 C19 1.529(10) .
C12 C20 1.500(9) .
C13 C14 1.326(9) .
C15 C16 1.27(2) .
C15 C17 1.91(2) .
C21 C22 1.361(9) .
C22 C23 1.378(8) .
C23 C24 1.401(8) .
C23 C23 1.481(12) 2_667
C24 C25 1.352(8) .
C26 C27 1.480(12) .
C27 C28 1.501(13) .
C28 C29 1.524(14) .
C29 C30 1.396(16) .
C30 C31 1.534(17) .
C31 C32 1.01(4) .
C32 C33 1.58(2) .
C34 C35 1.363(8) .
C35 C36 1.392(7) .
C36 C37 1.383(8) .
C36 C36 1.493(11) 2_757
C37 C38 1.358(8) .
C40 C41 1.554(14) .
C41 C42 1.474(14) .
C42 C43 1.534(15) .
C43 C44 0.91(2) .
C44 C45 1.77(4) .
C44 C46 2.03(4) .
C45 C46 1.13(5) .
C46 C47 1.71(5) .

loop_
_geom_torsion_atom_site_label_1
_geom_torsion_atom_site_label_2
_geom_torsion_atom_site_label_3
_geom_torsion_atom_site_label_4
_geom_torsion
_geom_torsion_site_symmetry_1
_geom_torsion_site_symmetry_4
C3 S1 C1 C2 6.8(6) . .
C3 S1 C1 C9 -176.0(5) . .
C9 C1 C2 C10 2.3(12) . .
S1 C1 C2 C10 178.8(6) . .
C9 C1 C2 S2 -175.0(6) . .
S1 C1 C2 S2 1.5(7) . .
C3 S2 C2 C1 -9.0(6) . .
C3 S2 C2 C10 173.2(5) . .
C1 S1 C3 C4 168.2(6) . .
C1 S1 C3 S2 -12.7(4) . .
C2 S2 C3 C4 -167.6(6) . .
C2 S2 C3 S1 13.3(4) . .
S1 C3 C4 S4 177.5(4) . .
S2 C3 C4 S4 -1.5(9) . .
S1 C3 C4 S3 -0.9(10) . .
S2 C3 C4 S3 -180.0(4) . .
C6 S4 C4 C3 166.2(7) . .
C6 S4 C4 S3 -15.2(5) . .
C5 S3 C4 C3 -165.8(7) . .
C5 S3 C4 S4 15.6(5) . .
C4 S3 C5 C6 -10.3(9) . .
C4 S3 C5 S5 171.2(5) . .
C7 S5 C5 C6 -82.3(11) . .
C7 S5 C5 S3 96.0(7) . .
S3 C5 C6 S6 -176.9(5) . .
S5 C5 C6 S6 1.4(15) . .
S3 C5 C6 S4 1.3(12) . .
S5 C5 C6 S4 179.6(5) . .
C8 S6 C6 C5 -159.9(11) . .
C8 S6 C6 S4 22.0(9) . .
C4 S4 C6 C5 8.5(9) . .
C4 S4 C6 S6 -173.2(6) . .
C2 C1 C9 O1 168.5(7) . .
S1 C1 C9 O1 -8.1(8) . .
C2 C1 C9 O2 -10.3(11) . .
S1 C1 C9 O2 173.0(5) . .
C1 C2 C10 O4 -174.3(7) . .
S2 C2 C10 O4 3.1(9) . .
C1 C2 C10 O3 3.6(12) . .
S2 C2 C10 O3 -178.9(6) . .
C13 S7 C11 C12 -5.3(6) . .
C13 S7 C11 C19 176.3(5) . .
C19 C11 C12 C20 1.5(12) . .
S7 C11 C12 C20 -176.6(6) . .
C19 C11 C12 S8 177.3(6) . .
S7 C11 C12 S8 -0.8(8) . .
C13 S8 C12 C11 6.4(6) . .
C13 S8 C12 C20 -177.0(5) . .
C11 S7 C13 C14 -169.2(7) . .
C11 S7 C13 S8 9.5(4) . .
C12 S8 C13 C14 168.9(7) . .
C12 S8 C13 S7 -9.8(4) . .
S7 C13 C14 S9 -2.4(10) . .
S8 C13 C14 S9 179.1(4) . .
S7 C13 C14 S10 177.3(4) . .
S8 C13 C14 S10 -1.3(10) . .
C15 S9 C14 C13 170.9(11) . .
C15 S9 C14 S10 -8.8(10) . .
C16 S10 C14 C13 -172.6(9) . .
C16 S10 C14 S9 7.1(7) . .
C14 S9 C15 C16 7(2) . .
C14 S9 C15 S11 -162.0(11) . .
C14 S9 C15 C17 148.4(12) . .
S9 C15 C16 S10 -4(3) . .
S11 C15 C16 S10 162.3(15) . .
C17 C15 C16 S10 -146.2(11) . .
S9 C15 C16 S12 -164.7(9) . .
S11 C15 C16 S12 1(4) . .
C17 C15 C16 S12 53(3) . .
C14 S10 C16 C15 -2(2) . .
C14 S10 C16 S12 160.3(9) . .
C12 C11 C19 O5 -176.8(7) . .
S7 C11 C19 O5 1.3(9) . .
C12 C11 C19 O6 1.1(13) . .
S7 C11 C19 O6 179.2(7) . .
C11 C12 C20 O8 171.2(7) . .
S8 C12 C20 O8 -4.8(8) . .
C11 C12 C20 O7 -8.1(11) . .
S8 C12 C20 O7 176.0(5) . .
C25 N1 C21 C22 2.5(12) . .
C26 N1 C21 C22 -177.6(8) . .
N1 C21 C22 C23 -2.7(12) . .
C21 C22 C23 C24 1.3(11) . .
C21 C22 C23 C23 -179.2(8) . 2_667
C22 C23 C24 C25 0.2(10) . .
C23 C23 C24 C25 -179.3(7) 2_667 .
C21 N1 C25 C24 -0.9(11) . .
C26 N1 C25 C24 179.1(7) . .
C23 C24 C25 N1 -0.5(11) . .
C25 N1 C26 C27 -112.2(8) . .
C21 N1 C26 C27 67.8(10) . .
N1 C26 C27 C28 59.3(10) . .
C26 C27 C28 C29 -177.7(8) . .
C27 C28 C29 C30 174.3(11) . .
C28 C29 C30 C31 -178.9(18) . .
C29 C30 C31 C32 166(7) . .
C30 C31 C32 C33 -178(3) . .
C38 N2 C34 C35 0.4(10) . .
C40 N2 C34 C35 179.7(7) . .
N2 C34 C35 C36 -0.1(11) . .
C34 C35 C36 C37 0.7(10) . .
C34 C35 C36 C36 -178.7(7) . 2_757
C35 C36 C37 C38 -1.5(10) . .
C36 C36 C37 C38 177.9(8) 2_757 .
C34 N2 C38 C37 -1.2(11) . .
C40 N2 C38 C37 179.5(7) . .
C36 C37 C38 N2 1.8(12) . .
C34 N2 C40 C41 101.6(8) . .
C38 N2 C40 C41 -79.1(9) . .
N2 C40 C41 C42 -66.4(9) . .
C40 C41 C42 C43 -179.6(13) . .
C41 C42 C43 C44 19(7) . .
C42 C43 C44 C45 157(3) . .
C42 C43 C44 C46 -152(4) . .
C43 C44 C45 C46 128(6) . .
C44 C45 C46 C47 117(2) . .
